data_2008912
loop_
_publ_author_name
'Graia, Mohsen'
'Driss, Ahmed'
'Jouini, Tahar'

_publ_section_title
;
 Polyphosphates de strontium Sr(PO~3~)~2~ formes \b et \g
;
_journal_issue 9
_journal_name_full 'Acta Crystallographica Section C'
_journal_page_first 1395
_journal_page_last 1398
_journal_paper_doi 10.1107/S0108270199003637
_journal_volume 55
_journal_year 1999
_chemical_formula_iupac 'Sr(PO3 )2 '
_chemical_formula_moiety 'O6 P2 Sr'
_chemical_formula_structural Sr(PO3)2
_chemical_formula_sum 'O6 P2 Sr'
_chemical_formula_weight 245.56
_chemical_name_systematic
;
Polyphosphate de strontium Sr(PO~3~)~2~ forme \b
;
_space_group_IT_number 14
_symmetry_cell_setting monoclinic
_symmetry_space_group_name_Hall '-P 2ybc'
_symmetry_space_group_name_H-M 'P 1 21/c 1'
_audit_creation_method SHELXL
_cell_angle_alpha 90.00
_cell_angle_beta 90.640(10)
_cell_angle_gamma 90.00
_cell_formula_units_Z 8
_cell_length_a 7.2090(10)
_cell_length_b 7.9527(7)
_cell_length_c 17.414(3)
_cell_measurement_reflns_used 25
_cell_measurement_temperature 293(2)
_cell_measurement_theta_max 14.89
_cell_measurement_theta_min 11.62
_cell_volume 998.3(2)
_computing_cell_refinement 'CAD4 EXPRESS'
_computing_data_collection
;
CAD4 EXPRESS (Enraf-Nonius, 1994; Duisenberg, 1992;
 Mac\'i\<cek & Yordanov, 1992)
;
_computing_data_reduction 'MolEN (Fair, 1990)'
_computing_publication_material SHELXL93
_computing_structure_refinement 'SHELXL93 (Sheldrick, 1993)'
_computing_structure_solution 'SHELXS86 (Sheldrick, 1990)'
_diffrn_ambient_temperature 293(2)
_diffrn_measurement_device CAD4
_diffrn_measurement_method \w/2\q
_diffrn_radiation_monochromator graphite
_diffrn_radiation_source 'fine-focus sealed tube'
_diffrn_radiation_type MoK\a
_diffrn_radiation_wavelength 0.71069
_diffrn_reflns_av_R_equivalents 0.0452
_diffrn_reflns_av_sigmaI/netI 0.0517
_diffrn_reflns_limit_h_max 1
_diffrn_reflns_limit_h_min -10
_diffrn_reflns_limit_k_max 1
_diffrn_reflns_limit_k_min -11
_diffrn_reflns_limit_l_max 24
_diffrn_reflns_limit_l_min -24
_diffrn_reflns_number 3664
_diffrn_reflns_theta_max 29.97
_diffrn_reflns_theta_min 2.34
_diffrn_standards_decay_% 1.8
_diffrn_standards_interval_time 120
_diffrn_standards_number 1
_exptl_absorpt_coefficient_mu 11.391
_exptl_absorpt_correction_T_max 0.359
_exptl_absorpt_correction_T_min 0.312
_exptl_absorpt_correction_type 'empirical \y scans (North et al., 1968)'
_exptl_crystal_colour colourless
_exptl_crystal_density_diffrn 3.268
_exptl_crystal_density_meas ?
_exptl_crystal_description parall\'elipip\`ede
_exptl_crystal_F_000 928
_exptl_crystal_size_max 0.18
_exptl_crystal_size_mid 0.11
_exptl_crystal_size_min 0.09
_refine_diff_density_max 0.970
_refine_diff_density_min -0.948
_refine_ls_extinction_coef 0.0024(4)
_refine_ls_extinction_method 'SHELXL93 (Sheldrick, 1993)'
_refine_ls_goodness_of_fit_all 1.137
_refine_ls_goodness_of_fit_obs 1.057
_refine_ls_matrix_type full
_refine_ls_number_parameters 164
_refine_ls_number_reflns 2894
_refine_ls_number_restraints 0
_refine_ls_restrained_S_all 1.137
_refine_ls_restrained_S_obs 1.057
_refine_ls_R_factor_all 0.0553
_refine_ls_R_factor_obs 0.0336
_refine_ls_shift/esd_max -0.001
_refine_ls_shift/esd_mean 0.000
_refine_ls_structure_factor_coef Fsqd
_refine_ls_weighting_details 'w = 1/[\s^2^(Fo^2^)+(0.0271P)^2^+3.6358P] where P=(Fo^2^+2Fc^2^)/3'
_refine_ls_weighting_scheme calc
_refine_ls_wR_factor_all 0.0861
_refine_ls_wR_factor_obs 0.0696
_reflns_number_observed 2222
_reflns_number_total 2894
_reflns_observed_criterion I>2sigma(I)
_cod_data_source_file gs1011.cif
_cod_data_source_block phase\b
_cod_depositor_comments
;
The following automatic conversions were performed:

'_exptl_crystal_density_meas' value 'non-mesur\'ee' was changed to
'?' - the value is perceived as not measured.

Automatic conversion script
Id: cif_fix_values 3008 2015-01-20 13:52:24Z robertas 

The following automatic conversions were performed:

'_refine_ls_weighting_scheme' value 'calc w =
1/[\s^2^(Fo^2^)+(0.0271P)^2^+3.6358P] where P=(Fo^2^+2Fc^2^)/3' was
changed to 'calc'. New tag '_refine_ls_weighting_details' was
created. The value of the new tag was set to 'w =
1/[\s^2^(Fo^2^)+(0.0271P)^2^+3.6358P] where P=(Fo^2^+2Fc^2^)/3'.

Automatic conversion script
Id: cif_fix_values 3143 2015-03-26 13:38:13Z robertas 
;
_cod_original_sg_symbol_H-M 'P 21/c'
_cod_database_code 2008912

loop_
_symmetry_equiv_pos_as_xyz
'x, y, z'
'x, -y+1/2, z+1/2'
'-x, -y, -z'
'-x, y-1/2, -z-1/2'

loop_
_atom_site_aniso_label
_atom_site_aniso_U_11
_atom_site_aniso_U_22
_atom_site_aniso_U_33
_atom_site_aniso_U_12
_atom_site_aniso_U_13
_atom_site_aniso_U_23
Sr1 0.0091(2) 0.0090(2) 0.0097(2) 0.00010(10) 0.00110(10) -0.00140(10)
Sr2 0.0089(2) 0.0115(2) 0.0096(2) 0.00040(10) 0.00020(10) -0.00070(10)
P1 0.0073(5) 0.0085(5) 0.0079(4) -0.0003(4) 0.0010(4) 0.0007(4)
P2 0.0070(5) 0.0080(5) 0.0062(4) -0.0001(4) 0.0002(4) 0.0004(4)
P3 0.0080(5) 0.0073(5) 0.0063(4) -0.0005(4) 0.0017(4) 0.0008(4)
P4 0.0086(5) 0.0077(5) 0.0088(5) -0.0004(4) 0.0016(4) 0.0007(4)
O1 0.013(2) 0.0080(10) 0.0140(10) 0.0010(10) 0.0010(10) 0.0000(10)
O2 0.0110(10) 0.017(2) 0.0070(10) 0.0010(10) -0.0030(10) -0.0030(10)
O3 0.018(2) 0.0080(10) 0.0090(10) -0.0010(10) 0.0020(10) 0.0000(10)
O4 0.013(2) 0.018(2) 0.0100(10) -0.0020(10) 0.0030(10) 0.0030(10)
O5 0.0100(10) 0.017(2) 0.0090(10) -0.0010(10) 0.0050(10) -0.0040(10)
O6 0.014(2) 0.013(2) 0.0130(10) -0.0020(10) 0.0050(10) -0.0050(10)
O7 0.016(2) 0.013(2) 0.0140(10) 0.0060(10) 0.0060(10) 0.0080(10)
O8 0.015(2) 0.010(2) 0.0120(10) -0.0030(10) 0.0010(10) -0.0020(10)
O9 0.013(2) 0.016(2) 0.0140(10) -0.0020(10) -0.0020(10) -0.0020(10)
O10 0.0080(10) 0.039(2) 0.0090(10) 0.003(2) 0.0010(10) 0.0000(10)
O11 0.0080(10) 0.020(2) 0.018(2) 0.0020(10) -0.0020(10) -0.0050(10)
O12 0.017(2) 0.008(2) 0.018(2) 0.0000(10) -0.0040(10) 0.0000(10)

loop_
_atom_site_label
_atom_site_fract_x
_atom_site_fract_y
_atom_site_fract_z
_atom_site_U_iso_or_equiv
_atom_site_thermal_displace_type
_atom_site_calc_flag
_atom_site_refinement_flags
_atom_site_occupancy
_atom_site_disorder_group
_atom_site_type_symbol
Sr1 0.98159(6) 0.61569(5) 0.60328(2) 0.00930(10) Uani d . 1 . Sr
Sr2 0.51737(6) 0.15975(5) 0.82593(2) 0.01000(10) Uani d . 1 . Sr
P1 0.7296(2) 0.01520(10) 0.64285(6) 0.0079(2) Uani d . 1 . P
P2 0.1288(2) 0.01350(10) 0.69361(6) 0.0071(2) Uani d . 1 . P
P3 0.6377(2) 0.30260(10) 0.54011(6) 0.0072(2) Uani d . 1 . P
P4 0.2422(2) 0.28790(10) 0.59005(6) 0.0084(2) Uani d . 1 . P
O1 0.1593(4) 0.8296(4) 0.6820(2) 0.0114(6) Uani d . 1 . O
O2 0.1971(4) 0.0929(4) 0.7656(2) 0.0115(6) Uani d . 1 . O
O3 0.2065(5) 0.1003(4) 0.6188(2) 0.0118(6) Uani d . 1 . O
O4 0.6898(5) 0.3199(5) -0.5423(2) 0.0137(7) Uani d . 1 . O
O5 -0.5763(4) 0.2555(4) 0.5415(2) 0.0119(6) Uani d . 1 . O
O6 0.6749(5) 0.4452(4) 0.5932(2) 0.0133(6) Uani d . 1 . O
O7 0.7369(5) 0.1347(4) 0.5700(2) 0.0143(7) Uani d . 1 . O
O8 0.2716(5) 0.4065(4) 0.6557(2) 0.0125(6) Uani d . 1 . O
O9 0.9121(5) 0.8375(5) 0.9633(2) 0.0144(7) Uani d . 1 . O
O10 0.5700(5) 0.0564(5) 0.6926(2) 0.0187(8) Uani d . 1 . O
O11 0.9138(4) 0.0622(5) 0.6887(2) 0.0155(7) Uani d . 1 . O
O12 0.7415(5) 0.8393(4) 0.6138(2) 0.0143(7) Uani d . 1 . O

loop_
_atom_type_symbol
_atom_type_description
_atom_type_scat_dispersion_real
_atom_type_scat_dispersion_imag
_atom_type_scat_source
O O 0.0106 0.0060 'International Tables Vol C Tables 4.2.6.8 and 6.1.1.4'
P P 0.1023 0.0942 'International Tables Vol C Tables 4.2.6.8 and 6.1.1.4'
Sr Sr -1.5307 3.2498 'International Tables Vol C Tables 4.2.6.8 and 6.1.1.4'

loop_
_geom_angle_atom_site_label_1
_geom_angle_atom_site_label_2
_geom_angle_atom_site_label_3
_geom_angle_site_symmetry_1
_geom_angle_site_symmetry_3
_geom_angle
_geom_angle_publ_flag
O12 Sr1 O9 . 2_564 80.46(11) n
O12 Sr1 O1 . 1_655 80.08(11) n
O9 Sr1 O1 2_564 1_655 121.46(11) n
O12 Sr1 O6 . . 77.64(11) n
O9 Sr1 O6 2_564 . 81.45(11) n
O1 Sr1 O6 1_655 . 144.54(10) n
O12 Sr1 O9 . 4_757 147.57(11) n
O9 Sr1 O9 2_564 4_757 75.63(12) n
O1 Sr1 O9 1_655 4_757 131.36(11) n
O6 Sr1 O9 . 4_757 77.41(11) n
O12 Sr1 O2 . 4_667 68.84(11) n
O9 Sr1 O2 2_564 4_667 139.09(11) n
O1 Sr1 O2 1_655 4_667 79.98(10) n
O6 Sr1 O2 . 4_667 66.40(10) n
O9 Sr1 O2 4_757 4_667 118.25(11) n
O12 Sr1 O4 . 3_765 121.02(11) n
O9 Sr1 O4 2_564 3_765 75.69(11) n
O1 Sr1 O4 1_655 3_765 68.76(11) n
O6 Sr1 O4 . 3_765 146.70(10) n
O9 Sr1 O4 4_757 3_765 73.69(11) n
O2 Sr1 O4 4_667 3_765 143.57(10) n
O12 Sr1 O8 . 1_655 155.82(10) n
O9 Sr1 O8 2_564 1_655 122.81(10) n
O1 Sr1 O8 1_655 1_655 81.46(10) n
O6 Sr1 O8 . 1_655 109.98(10) n
O9 Sr1 O8 4_757 1_655 54.82(10) n
O2 Sr1 O8 4_667 1_655 92.67(9) n
O4 Sr1 O8 3_765 1_655 65.26(10) n
O12 Sr1 P4 . 1_655 171.58(8) n
O9 Sr1 P4 2_564 1_655 99.25(8) n
O1 Sr1 P4 1_655 1_655 106.92(8) n
O6 Sr1 P4 . 1_655 93.98(8) n
O9 Sr1 P4 4_757 1_655 27.18(7) n
O2 Sr1 P4 4_667 1_655 107.27(8) n
O4 Sr1 P4 3_765 1_655 66.69(8) n
O8 Sr1 P4 1_655 1_655 27.64(7) n
O12 Sr1 P3 . . 92.23(8) n
O9 Sr1 P3 2_564 . 71.53(8) n
O1 Sr1 P3 1_655 . 162.91(8) n
O6 Sr1 P3 . . 19.10(7) n
O9 Sr1 P3 4_757 . 59.62(8) n
O2 Sr1 P3 4_667 . 83.01(7) n
O4 Sr1 P3 3_765 . 127.80(8) n
O8 Sr1 P3 1_655 . 101.11(7) n
P4 Sr1 P3 1_655 . 79.76(3) n
O12 Sr1 P2 . 1_665 63.41(8) n
O9 Sr1 P2 2_564 1_665 109.91(9) n
O1 Sr1 P2 1_655 1_665 17.76(7) n
O6 Sr1 P2 . 1_665 135.89(8) n
O9 Sr1 P2 4_757 1_665 146.18(8) n
O2 Sr1 P2 4_667 1_665 80.25(8) n
O4 Sr1 P2 3_765 1_665 75.58(8) n
O8 Sr1 P2 1_655 1_665 99.19(7) n
P4 Sr1 P2 1_655 1_665 124.04(3) n
P3 Sr1 P2 . 1_665 154.18(3) n
O12 Sr1 P2 . 4_667 85.97(8) n
O9 Sr1 P2 2_564 4_667 155.79(8) n
O1 Sr1 P2 1_655 4_667 75.14(8) n
O6 Sr1 P2 . 4_667 76.09(7) n
O9 Sr1 P2 4_757 4_667 107.64(8) n
O2 Sr1 P2 4_667 4_667 18.58(7) n
O4 Sr1 P2 3_765 4_667 128.50(7) n
O8 Sr1 P2 1_655 4_667 74.26(7) n
P4 Sr1 P2 1_655 4_667 91.29(3) n
P3 Sr1 P2 . 4_667 89.19(3) n
P2 Sr1 P2 1_665 4_667 81.11(2) n
O10 Sr2 O8 . 4_657 76.06(11) n
O10 Sr2 O2 . . 72.43(10) n
O8 Sr2 O2 4_657 . 114.79(11) n
O10 Sr2 O12 . 4_657 132.71(11) n
O8 Sr2 O12 4_657 4_657 145.23(10) n
O2 Sr2 O12 . 4_657 68.42(10) n
O10 Sr2 O4 . 2_556 139.87(11) n
O8 Sr2 O4 4_657 2_556 70.08(11) n
O2 Sr2 O4 . 2_556 142.01(10) n
O12 Sr2 O4 4_657 2_556 86.99(10) n
O10 Sr2 O6 . 4_657 111.89(12) n
O8 Sr2 O6 4_657 4_657 74.69(10) n
O2 Sr2 O6 . 4_657 66.95(10) n
O12 Sr2 O6 4_657 4_657 75.67(11) n
O4 Sr2 O6 2_556 4_657 79.46(11) n
O10 Sr2 O1 . 4_657 88.65(11) n
O8 Sr2 O1 4_657 4_657 83.51(10) n
O2 Sr2 O1 . 4_657 148.34(10) n
O12 Sr2 O1 4_657 4_657 111.88(10) n
O4 Sr2 O1 2_556 4_657 67.03(10) n
O6 Sr2 O1 4_657 4_657 144.71(10) n
O10 Sr2 O10 . 4_667 105.07(9) n
O8 Sr2 O10 4_657 4_667 154.35(10) n
O2 Sr2 O10 . 4_667 89.31(10) n
O12 Sr2 O10 4_657 4_667 50.19(10) n
O4 Sr2 O10 2_556 4_667 96.76(10) n
O6 Sr2 O10 4_657 4_667 125.84(9) n
O1 Sr2 O10 4_657 4_667 70.98(9) n
O10 Sr2 P1 . 4_667 120.63(9) n
O8 Sr2 P1 4_657 4_667 162.89(7) n
O2 Sr2 P1 . 4_667 76.58(8) n
O12 Sr2 P1 4_657 4_667 24.47(8) n
O4 Sr2 P1 2_556 4_667 93.05(8) n
O6 Sr2 P1 4_657 4_667 100.08(8) n
O1 Sr2 P1 4_657 4_667 92.66(7) n
O10 Sr2 P1 4_667 4_667 25.76(6) n
O10 Sr2 P4 . 4_657 91.68(9) n
O8 Sr2 P4 4_657 4_657 17.26(7) n
O2 Sr2 P4 . 4_657 114.03(8) n
O12 Sr2 P4 4_657 4_657 128.00(8) n
O4 Sr2 P4 2_556 4_657 59.12(8) n
O6 Sr2 P4 4_657 4_657 61.16(8) n
O1 Sr2 P4 4_657 4_657 91.10(7) n
O10 Sr2 P4 4_667 4_657 154.77(6) n
P1 Sr2 P4 4_667 4_657 147.53(3) n
O10 Sr2 P1 . . 15.44(8) n
O8 Sr2 P1 4_657 . 67.23(7) n
O2 Sr2 P1 . . 87.83(7) n
O12 Sr2 P1 4_657 . 145.32(8) n
O4 Sr2 P1 2_556 . 125.16(8) n
O6 Sr2 P1 4_657 . 118.89(8) n
O1 Sr2 P1 4_657 . 75.39(7) n
O10 Sr2 P1 4_667 . 107.26(6) n
P1 Sr2 P1 4_667 . 127.96(3) n
P4 Sr2 P1 4_657 . 84.12(3) n
O10 Sr2 Sr1 . 4_757 96.72(8) n
O8 Sr2 Sr1 4_657 4_757 47.49(8) n
O2 Sr2 Sr1 . 4_757 161.95(8) n
O12 Sr2 Sr1 4_657 4_757 127.20(8) n
O4 Sr2 Sr1 2_556 4_757 43.98(7) n
O6 Sr2 Sr1 4_657 4_757 105.72(8) n
O1 Sr2 Sr1 4_657 4_757 41.26(7) n
O10 Sr2 Sr1 4_667 4_757 107.71(6) n
P1 Sr2 Sr1 4_667 4_757 121.43(2) n
P4 Sr2 Sr1 4_657 4_757 50.60(2) n
P1 Sr2 Sr1 . 4_757 81.51(2) n
O10 P1 O12 . 1_545 117.0(2) n
O10 P1 O7 . . 111.5(2) n
O12 P1 O7 1_545 . 106.8(2) n
O10 P1 O11 . . 107.7(2) n
O12 P1 O11 1_545 . 109.9(2) n
O7 P1 O11 . . 103.1(2) n
O10 P1 Sr2 . 4_657 71.3(2) n
O12 P1 Sr2 1_545 4_657 45.86(14) n
O7 P1 Sr2 . 4_657 130.59(14) n
O11 P1 Sr2 . 4_657 123.64(14) n
O10 P1 Sr1 . 1_545 132.7(2) n
O12 P1 Sr1 1_545 1_545 26.78(13) n
O7 P1 Sr1 . 1_545 110.01(13) n
O11 P1 Sr1 . 1_545 83.49(13) n
Sr2 P1 Sr1 4_657 1_545 64.94(2) n
O10 P1 Sr2 . . 26.62(13) n
O12 P1 Sr2 1_545 . 127.19(14) n
O7 P1 Sr2 . . 121.07(13) n
O11 P1 Sr2 . . 81.17(13) n
Sr2 P1 Sr2 4_657 . 84.19(3) n
Sr1 P1 Sr2 1_545 . 128.71(3) n
O2 P2 O1 . 1_545 118.9(2) n
O2 P2 O3 . . 113.2(2) n
O1 P2 O3 1_545 . 105.2(2) n
O2 P2 O11 . 1_455 104.8(2) n
O1 P2 O11 1_545 1_455 111.9(2) n
O3 P2 O11 . 1_455 101.7(2) n
O2 P2 Sr1 . 1_445 144.88(14) n
O1 P2 Sr1 1_545 1_445 31.03(13) n
O3 P2 Sr1 . 1_445 97.21(13) n
O11 P2 Sr1 1_455 1_445 84.85(13) n
O2 P2 Sr1 . 4_657 34.58(13) n
O1 P2 Sr1 1_545 4_657 112.04(13) n
O3 P2 Sr1 . 4_657 140.23(13) n
O11 P2 Sr1 1_455 4_657 77.33(12) n
Sr1 P2 Sr1 1_445 4_657 121.95(3) n
O6 P3 O4 . 1_556 118.8(2) n
O6 P3 O5 . 1_655 109.8(2) n
O4 P3 O5 1_556 1_655 106.9(2) n
O6 P3 O7 . . 111.0(2) n
O4 P3 O7 1_556 . 105.9(2) n
O5 P3 O7 1_655 . 103.3(2) n
O6 P3 Sr1 . . 34.88(13) n
O4 P3 Sr1 1_556 . 92.83(14) n
O5 P3 Sr1 1_655 . 143.88(13) n
O7 P3 Sr1 . . 99.82(14) n
O9 P4 O8 4_657 . 114.0(2) n
O9 P4 O5 4_657 1_655 108.9(2) n
O8 P4 O5 . 1_655 113.5(2) n
O9 P4 O3 4_657 . 108.7(2) n
O8 P4 O3 . . 111.8(2) n
O5 P4 O3 1_655 . 98.8(2) n
O9 P4 Sr1 4_657 1_455 53.15(14) n
O8 P4 Sr1 . 1_455 60.86(14) n
O3 P4 Sr1 . 1_455 129.62(13) n
O9 P4 Sr2 4_657 4_667 112.02(15) n
O8 P4 Sr2 . 4_667 30.29(13) n
O5 P4 Sr2 1_655 4_667 87.44(13) n
O3 P4 Sr2 . 4_667 134.15(13) n
Sr1 P4 Sr2 1_455 4_667 66.31(2) n
P2 O1 Sr1 1_565 1_455 131.2(2) n
P2 O1 Sr2 1_565 4_667 128.7(2) n
Sr1 O1 Sr2 1_455 4_667 93.92(10) n
P2 O2 Sr2 . . 136.0(2) n
P2 O2 Sr1 . 4_657 126.8(2) n
Sr2 O2 Sr1 . 4_657 94.39(10) n
P2 O3 P4 . . 136.5(2) n
P3 O4 Sr2 1_554 2_553 136.9(2) n
P3 O4 Sr1 1_554 3_765 129.5(2) n
Sr2 O4 Sr1 2_553 3_765 93.16(10) n
P4 O5 P3 1_455 1_455 140.9(2) n
P3 O6 Sr1 . . 126.0(2) n
P3 O6 Sr2 . 4_667 137.6(2) n
Sr1 O6 Sr2 . 4_667 94.52(11) n
P1 O7 P3 . . 137.9(2) n
P4 O8 Sr2 . 4_667 132.5(2) n
P4 O8 Sr1 . 1_455 91.5(2) n
Sr2 O8 Sr1 4_667 1_455 90.78(11) n
P4 O9 Sr1 4_667 2_565 141.4(2) n
P4 O9 Sr1 4_667 4_767 99.7(2) n
Sr1 O9 Sr1 2_565 4_767 104.38(12) n
P1 O10 Sr2 . . 137.9(2) n
P1 O10 Sr2 . 4_657 83.0(2) n
Sr2 O10 Sr2 . 4_657 112.48(12) n
P1 O11 P2 . 1_655 140.9(2) n
P1 O12 Sr1 1_565 . 137.6(2) n
P1 O12 Sr2 1_565 4_667 109.7(2) n
Sr1 O12 Sr2 . 4_667 98.11(12) n

loop_
_geom_bond_atom_site_label_1
_geom_bond_atom_site_label_2
_geom_bond_site_symmetry_2
_geom_bond_distance
_geom_bond_publ_flag
Sr1 O12 . 2.490(3) n
Sr1 O9 2_564 2.512(3) n
Sr1 O1 1_655 2.525(3) n
Sr1 O6 . 2.598(3) n
Sr1 O9 4_757 2.616(4) n
Sr1 O2 4_667 2.641(3) n
Sr1 O4 3_765 2.657(3) n
Sr1 O8 1_655 2.816(3) n
Sr1 P4 1_655 3.2232(13) n
Sr1 P3 . 3.6735(12) n
Sr1 P2 1_665 3.6845(12) n
Sr1 P2 4_667 3.7238(13) n
Sr2 O10 . 2.496(3) n
Sr2 O8 4_657 2.542(3) n
Sr2 O2 . 2.581(3) n
Sr2 O12 4_657 2.582(4) n
Sr2 O4 2_556 2.602(3) n
Sr2 O6 4_657 2.619(3) n
Sr2 O1 4_657 2.699(3) n
Sr2 O10 4_667 3.233(4) n
Sr2 P1 4_667 3.3879(13) n
Sr2 P4 4_657 3.7195(13) n
Sr2 P1 . 3.7329(13) n
Sr2 Sr1 4_757 3.8197(8) n
P1 O10 . 1.484(3) n
P1 O12 1_545 1.490(4) n
P1 O7 . 1.586(3) n
P1 O11 . 1.586(3) n
P1 Sr2 4_657 3.3880(13) n
P1 Sr1 1_545 3.7283(13) n
P2 O2 . 1.483(3) n
P2 O1 1_545 1.494(3) n
P2 O3 . 1.582(3) n
P2 O11 1_455 1.599(3) n
P2 Sr1 1_445 3.6844(12) n
P2 Sr1 4_657 3.7238(13) n
P3 O6 . 1.486(3) n
P3 O4 1_556 1.494(3) n
P3 O5 1_655 1.588(3) n
P3 O7 . 1.599(3) n
P4 O9 4_657 1.494(3) n
P4 O8 . 1.496(3) n
P4 O5 1_655 1.587(3) n
P4 O3 . 1.595(3) n
P4 Sr1 1_455 3.2233(13) n
P4 Sr2 4_667 3.7195(13) n
O1 P2 1_565 1.494(3) n
O1 Sr1 1_455 2.525(3) n
O1 Sr2 4_667 2.699(3) n
O2 Sr1 4_657 2.641(3) n
O4 P3 1_554 1.494(3) n
O4 Sr2 2_553 2.602(3) n
O4 Sr1 3_765 2.657(3) n
O5 P4 1_455 1.587(3) n
O5 P3 1_455 1.588(3) n
O6 Sr2 4_667 2.619(3) n
O8 Sr2 4_667 2.542(3) n
O8 Sr1 1_455 2.816(3) n
O9 P4 4_667 1.494(3) n
O9 Sr1 2_565 2.512(3) n
O9 Sr1 4_767 2.616(4) n
O10 Sr2 4_657 3.232(4) n
O11 P2 1_655 1.599(3) n
O12 P1 1_565 1.490(4) n
O12 Sr2 4_667 2.582(4) n
